data_2022699
loop_
_publ_author_name
'Naghiyev, Farid N.'
'Khrustalev, Victor N.'
'Novikov, Anton P.'
'Akkurt, Mehmet'
'Khalilov, Ali N.'
'Bhattarai, Ajaya'
'Mamedov, &#x130;brahim G'

_publ_section_title
;
 Crystal structure and Hirshfeld surface analysis of
 2,5-di-imino-8a-methyl-4,9-bis-(4-methyl-phen-yl)-7-oxo-6-phenyl-deca-hydro-2<i>H</i>-3,8-methano-pyrano[3,2-<i>c</i>]pyridine-3,4a-dicarbo-nitrile
 <i>N</i>,<i>N</i>-di-methyl-formamide monosolvate.
;
_journal_coeditor_code WM5672
_journal_issue 'Pt 4'
_journal_name_full 'Acta crystallographica. Section E, Crystallographic communications'
_journal_page_first 254
_journal_page_last 258
_journal_paper_doi 10.1107/S2056989023001718
_journal_volume 79
_journal_year 2023
_chemical_formula_iupac 'C32 H27 N5 O2, C3 H7 N O'
_chemical_formula_moiety 'C32 H27 N5 O2, C3 H7 N O'
_chemical_formula_sum 'C35 H34 N6 O3'
_chemical_formula_weight 586.68
_chemical_name_common
;2,5-Diimino-8a-methyl-4,9-bis(4-methylphenyl)-7-oxo-6-phenyl-decahydro-2<i>H</i>-3,8-methanopyrano[3,2-<i>c</i>]pyridine-3,4a-dicarbonitrile
<i>N</i>,<i>N</i>-dimethylformamide monosolvate
;
_chemical_name_systematic
;4,10-Diimino-8-methyl-2,11-bis(4-methylphenyl)-6-oxo-5-phenyl-9-oxa-5-azatricyclo[5.3.1.0^3,8^]undecane-1,3-dicarbonitrile
<i>N</i>,<i>N</i>-dimethylformamide monosolvate
;
_space_group_crystal_system monoclinic
_space_group_IT_number 14
_space_group_name_Hall '-P 2ybc'
_space_group_name_H-M_alt 'P 1 21/c 1'
_atom_sites_solution_hydrogens mixed
_audit_creation_method SHELXL-2018/3
_cell_angle_alpha 90
_cell_angle_beta 105.666(2)
_cell_angle_gamma 90
_cell_formula_units_Z 4
_cell_length_a 17.6747(3)
_cell_length_b 15.7656(2)
_cell_length_c 10.9086(2)
_cell_measurement_reflns_used 19771
_cell_measurement_temperature 100(2)
_cell_measurement_theta_max 79.0
_cell_measurement_theta_min 3.8
_cell_volume 2926.79(9)
_computing_cell_refinement
;
CrysAlisPro (Rigaku OD, 2021)
;
_computing_data_collection
;
CrysAlisPro (Rigaku OD, 2021)
;
_computing_data_reduction
;
CrysAlisPro (Rigaku OD, 2021)
;
_computing_molecular_graphics
;
ORTEP-3 for Windows (Farrugia, 2012)
;
_computing_publication_material
;
PLATON (Spek, 2020)
;
_computing_structure_refinement
;
SHELXL (Sheldrick, 2015b)
;
_computing_structure_solution
;
<i>SHELXT</i> (Sheldrick, 2015a)
;
_diffrn_ambient_temperature 100(2)
_diffrn_measured_fraction_theta_full 0.992
_diffrn_measured_fraction_theta_max 0.965
_diffrn_measurement_device_type 'XtaLAB Synergy, Dualflex, HyPix'
_diffrn_measurement_method '\f and \w'
_diffrn_radiation_type CuK\a
_diffrn_radiation_wavelength 1.54184
_diffrn_reflns_av_R_equivalents 0.0507
_diffrn_reflns_av_unetI/netI 0.0349
_diffrn_reflns_limit_h_max 21
_diffrn_reflns_limit_h_min -22
_diffrn_reflns_limit_k_max 19
_diffrn_reflns_limit_k_min -20
_diffrn_reflns_limit_l_max 13
_diffrn_reflns_limit_l_min -12
_diffrn_reflns_number 31226
_diffrn_reflns_theta_full 67.684
_diffrn_reflns_theta_max 79.491
_diffrn_reflns_theta_min 3.822
_diffrn_source 'micro-focus sealed X-ray tube'
_diffrn_standards_interval_count 0
_diffrn_standards_interval_time 0
_diffrn_standards_number 0
_exptl_absorpt_coefficient_mu 0.700
_exptl_absorpt_correction_T_max 0.936
_exptl_absorpt_correction_T_min 0.900
_exptl_absorpt_correction_type multi-scan
_exptl_absorpt_process_details
;
(CrysAlisPro; Rigaku OD, 2021)
;
_exptl_crystal_colour colourless
_exptl_crystal_density_diffrn 1.331
_exptl_crystal_description prism
_exptl_crystal_F_000 1240
_exptl_crystal_size_max 0.140
_exptl_crystal_size_mid 0.110
_exptl_crystal_size_min 0.080
_refine_diff_density_max 0.339
_refine_diff_density_min -0.364
_refine_ls_extinction_method none
_refine_ls_goodness_of_fit_ref 1.078
_refine_ls_hydrogen_treatment mixed
_refine_ls_matrix_type full
_refine_ls_number_parameters 408
_refine_ls_number_reflns 6140
_refine_ls_number_restraints 0
_refine_ls_restrained_S_all 1.078
_refine_ls_R_factor_all 0.0666
_refine_ls_R_factor_gt 0.0587
_refine_ls_shift/su_max 0.000
_refine_ls_shift/su_mean 0.000
_refine_ls_structure_factor_coef Fsqd
_refine_ls_weighting_details 'w=1/[\s^2^(Fo^2^)+(0.0745P)^2^+3.3477P] where P=(Fo^2^+2Fc^2^)/3'
_refine_ls_weighting_scheme calc
_refine_ls_wR_factor_gt 0.1600
_refine_ls_wR_factor_ref 0.1656
_reflns_number_gt 5275
_reflns_number_total 6140
_reflns_threshold_expression 'I > 2\s(I)'
_cod_data_source_file wm5672sup1.cif
_cod_data_source_block I
_cod_depositor_comments 'Adding full bibliography for 2022699.cif.'
_cod_original_sg_symbol_H-M 'P 21/c'
_cod_database_code 2022699
_cod_database_fobs_code 2022699
_shelx_space_group_comment
;
The symmetry employed for this shelxl refinement is uniquely defined
by the following loop, which should always be used as a source of
symmetry information in preference to the above space-group names.
They are only intended as comments.
;
_shelx_estimated_absorpt_t_min 0.908
_shelx_estimated_absorpt_t_max 0.946

loop_
_space_group_symop_operation_xyz
'x, y, z'
'-x, y+1/2, -z+1/2'
'-x, -y, -z'
'x, -y-1/2, z-1/2'

loop_
_atom_site_type_symbol
_atom_site_label
_atom_site_fract_x
_atom_site_fract_y
_atom_site_fract_z
_atom_site_U_iso_or_equiv
_atom_site_adp_type
_atom_site_calc_flag
_atom_site_occupancy
_atom_site_disorder_assembly
_atom_site_disorder_group
C C1 0.84688(12) 0.49523(12) 0.84606(19) 0.0192(4) Uani d 1 . .
C C2 0.90039(12) 0.46714(13) 0.76567(19) 0.0198(4) Uani d 1 . .
C C4 0.81629(12) 0.33885(13) 0.70834(19) 0.0206(4) Uani d 1 . .
C C5 0.77485(12) 0.35958(13) 0.81000(19) 0.0194(4) Uani d 1 . .
H H5 0.766607 0.305061 0.851447 0.023 Uiso calc 1 . .
C C6 0.69240(12) 0.39782(13) 0.74590(19) 0.0203(4) Uani d 1 . .
H H6 0.682604 0.393814 0.651413 0.024 Uiso calc 1 . .
C C7 0.69769(12) 0.49505(13) 0.78496(19) 0.0200(4) Uani d 1 . .
C C8 0.77028(12) 0.53623(13) 0.75358(19) 0.0195(4) Uani d 1 . .
H H8 0.769058 0.518255 0.665155 0.023 Uiso calc 1 . .
C C9 0.82223(12) 0.41853(13) 0.91434(19) 0.0198(4) Uani d 1 . .
C C10 0.70680(12) 0.49526(13) 0.9264(2) 0.0207(4) Uani d 1 . .
C C11 0.88965(12) 0.55627(13) 0.94255(19) 0.0201(4) Uani d 1 . .
C C12 0.91367(12) 0.37153(13) 0.5957(2) 0.0214(4) Uani d 1 . .
C C13 0.87775(13) 0.39897(14) 0.4729(2) 0.0261(5) Uani d 1 . .
H H13 0.829930 0.429983 0.455287 0.031 Uiso calc 1 . .
C C14 0.91246(15) 0.38060(16) 0.3761(2) 0.0305(5) Uani d 1 . .
H H14 0.888170 0.398723 0.291590 0.037 Uiso calc 1 . .
C C15 0.98255(14) 0.33583(15) 0.4026(2) 0.0283(5) Uani d 1 . .
H H15 1.006297 0.323451 0.336214 0.034 Uiso calc 1 . .
C C16 1.01812(13) 0.30904(14) 0.5263(2) 0.0271(5) Uani d 1 . .
H H16 1.066067 0.278253 0.544171 0.033 Uiso calc 1 . .
C C17 0.98380(13) 0.32713(13) 0.6236(2) 0.0241(4) Uani d 1 . .
H H17 1.008099 0.309285 0.708266 0.029 Uiso calc 1 . .
C C18 0.62485(12) 0.35539(13) 0.7832(2) 0.0208(4) Uani d 1 . .
C C19 0.63465(13) 0.31443(13) 0.9005(2) 0.0225(4) Uani d 1 . .
H H19 0.685990 0.306811 0.955333 0.027 Uiso calc 1 . .
C C20 0.57009(13) 0.28484(14) 0.9374(2) 0.0241(4) Uani d 1 . .
H H20 0.578280 0.256282 1.016577 0.029 Uiso calc 1 . .
C C21 0.49370(13) 0.29599(14) 0.8612(2) 0.0248(5) Uani d 1 . .
C C22 0.48456(13) 0.33204(14) 0.7412(2) 0.0249(5) Uani d 1 . .
H H22 0.433380 0.336973 0.684802 0.030 Uiso calc 1 . .
C C23 0.54892(13) 0.36093(13) 0.7026(2) 0.0231(4) Uani d 1 . .
H H23 0.541005 0.384761 0.620081 0.028 Uiso calc 1 . .
C C24 0.42432(13) 0.27319(15) 0.9096(2) 0.0288(5) Uani d 1 . .
H H24A 0.408264 0.322797 0.950610 0.043 Uiso calc 1 . .
H H24B 0.438846 0.226951 0.971608 0.043 Uiso calc 1 . .
H H24C 0.380636 0.254957 0.838265 0.043 Uiso calc 1 . .
C C25 0.62564(13) 0.53826(13) 0.7117(2) 0.0231(4) Uani d 1 . .
C C26 0.77331(12) 0.63271(13) 0.75573(19) 0.0213(4) Uani d 1 . .
C C27 0.74616(13) 0.68268(13) 0.8408(2) 0.0229(4) Uani d 1 . .
H H27 0.721083 0.656657 0.897947 0.028 Uiso calc 1 . .
C C28 0.75561(13) 0.77005(14) 0.8423(2) 0.0244(4) Uani d 1 . .
H H28 0.736015 0.802987 0.899962 0.029 Uiso calc 1 . .
C C29 0.79307(13) 0.81081(14) 0.7616(2) 0.0242(4) Uani d 1 . .
C C30 0.81945(13) 0.76077(14) 0.6766(2) 0.0251(5) Uani d 1 . .
H H30 0.844772 0.786878 0.619812 0.030 Uiso calc 1 . .
C C31 0.80946(13) 0.67318(14) 0.6730(2) 0.0238(4) Uani d 1 . .
H H31 0.827533 0.640525 0.613376 0.029 Uiso calc 1 . .
C C32 0.80575(15) 0.90535(14) 0.7689(2) 0.0301(5) Uani d 1 . .
H H32A 0.852432 0.918575 0.838280 0.045 Uiso calc 1 . .
H H32B 0.759739 0.933163 0.784828 0.045 Uiso calc 1 . .
H H32C 0.813314 0.925827 0.688169 0.045 Uiso calc 1 . .
C C33 0.89004(12) 0.37404(13) 1.0063(2) 0.0218(4) Uani d 1 . .
H H33A 0.919202 0.414849 1.069304 0.033 Uiso calc 1 . .
H H33B 0.925089 0.349923 0.959485 0.033 Uiso calc 1 . .
H H33C 0.869776 0.328506 1.049816 0.033 Uiso calc 1 . .
C C34 0.63579(14) 0.47173(15) 0.3770(2) 0.0275(5) Uani d 1 . .
H H34 0.593630 0.505419 0.388302 0.033 Uiso calc 1 . .
C C35 0.68357(15) 0.37063(15) 0.2489(2) 0.0300(5) Uani d 1 . .
H H35A 0.709455 0.394672 0.187861 0.045 Uiso calc 1 . .
H H35B 0.658547 0.316752 0.215915 0.045 Uiso calc 1 . .
H H35C 0.722664 0.360780 0.330382 0.045 Uiso calc 1 . .
C C36 0.54932(14) 0.43254(18) 0.1702(2) 0.0338(5) Uani d 1 . .
H H36A 0.521478 0.378714 0.169526 0.051 Uiso calc 1 . .
H H36B 0.558662 0.441861 0.086657 0.051 Uiso calc 1 . .
H H36C 0.517414 0.479056 0.188991 0.051 Uiso calc 1 . .
N N2 0.95780(11) 0.51308(12) 0.75995(18) 0.0242(4) Uani d 1 . .
H H2N 0.9840(16) 0.4923(18) 0.702(3) 0.029 Uiso d 1 . .
N N3 0.87658(10) 0.39156(11) 0.69547(16) 0.0205(4) Uani d 1 . .
N N10 0.66000(11) 0.52902(12) 0.98087(19) 0.0252(4) Uani d 1 . .
H H10N 0.6751(16) 0.5206(18) 1.071(3) 0.030 Uiso d 1 . .
N N11 0.92084(11) 0.60155(12) 1.02287(17) 0.0250(4) Uani d 1 . .
N N25 0.57038(11) 0.56806(13) 0.64654(19) 0.0298(4) Uani d 1 . .
N N34 0.62423(11) 0.42955(12) 0.26736(18) 0.0265(4) Uani d 1 . .
O O4 0.79621(9) 0.27759(10) 0.63952(15) 0.0270(4) Uani d 1 . .
O O9 0.77226(8) 0.45054(9) 0.99082(13) 0.0202(3) Uani d 1 . .
O O34 0.69653(10) 0.47051(11) 0.46440(15) 0.0332(4) Uani d 1 . .

loop_
_atom_site_aniso_label
_atom_site_aniso_U_11
_atom_site_aniso_U_22
_atom_site_aniso_U_33
_atom_site_aniso_U_12
_atom_site_aniso_U_13
_atom_site_aniso_U_23
C1 0.0237(10) 0.0151(9) 0.0192(9) -0.0017(7) 0.0064(8) -0.0003(7)
C2 0.0234(10) 0.0172(9) 0.0190(9) 0.0005(8) 0.0063(8) 0.0001(8)
C4 0.0235(10) 0.0171(9) 0.0218(10) 0.0008(8) 0.0069(8) 0.0007(8)
C5 0.0240(10) 0.0146(9) 0.0209(10) -0.0016(7) 0.0080(8) -0.0012(7)
C6 0.0245(10) 0.0162(9) 0.0198(10) 0.0002(8) 0.0052(8) -0.0017(7)
C7 0.0219(10) 0.0168(9) 0.0210(10) 0.0003(8) 0.0052(8) 0.0000(8)
C8 0.0248(10) 0.0178(9) 0.0166(9) -0.0004(8) 0.0064(8) -0.0003(7)
C9 0.0231(10) 0.0172(9) 0.0207(10) 0.0000(8) 0.0086(8) -0.0010(8)
C10 0.0239(10) 0.0148(9) 0.0235(10) -0.0018(7) 0.0066(8) -0.0002(8)
C11 0.0242(10) 0.0164(9) 0.0209(10) 0.0007(8) 0.0080(8) 0.0000(8)
C12 0.0273(10) 0.0176(9) 0.0210(10) -0.0034(8) 0.0092(8) -0.0031(8)
C13 0.0284(11) 0.0244(11) 0.0260(11) 0.0021(9) 0.0081(9) 0.0000(9)
C14 0.0384(13) 0.0314(12) 0.0233(11) -0.0003(10) 0.0110(9) 0.0015(9)
C15 0.0363(12) 0.0256(11) 0.0282(11) -0.0051(9) 0.0179(9) -0.0069(9)
C16 0.0278(11) 0.0213(10) 0.0346(12) -0.0010(9) 0.0126(9) -0.0039(9)
C17 0.0282(11) 0.0184(10) 0.0262(11) -0.0007(8) 0.0082(8) -0.0009(8)
C18 0.0242(10) 0.0151(9) 0.0237(10) -0.0001(8) 0.0078(8) -0.0037(8)
C19 0.0243(10) 0.0196(10) 0.0224(10) -0.0005(8) 0.0046(8) -0.0012(8)
C20 0.0303(11) 0.0212(10) 0.0216(10) -0.0029(8) 0.0083(9) -0.0013(8)
C21 0.0282(11) 0.0191(10) 0.0285(11) -0.0030(8) 0.0100(9) -0.0049(8)
C22 0.0238(10) 0.0216(10) 0.0274(11) -0.0006(8) 0.0035(8) -0.0026(8)
C23 0.0298(11) 0.0178(10) 0.0213(10) -0.0009(8) 0.0062(8) -0.0003(8)
C24 0.0274(11) 0.0276(12) 0.0328(12) -0.0032(9) 0.0103(9) -0.0026(9)
C25 0.0265(11) 0.0188(10) 0.0254(11) -0.0018(8) 0.0093(9) -0.0021(8)
C26 0.0241(10) 0.0181(10) 0.0203(10) 0.0002(8) 0.0037(8) 0.0018(8)
C27 0.0287(11) 0.0184(10) 0.0228(10) 0.0001(8) 0.0088(8) 0.0012(8)
C28 0.0307(11) 0.0194(10) 0.0223(10) 0.0020(8) 0.0059(9) -0.0016(8)
C29 0.0282(11) 0.0189(10) 0.0224(10) -0.0004(8) 0.0018(8) 0.0019(8)
C30 0.0324(11) 0.0199(10) 0.0230(10) -0.0028(9) 0.0073(9) 0.0034(8)
C31 0.0300(11) 0.0210(10) 0.0213(10) 0.0004(8) 0.0084(8) 0.0003(8)
C32 0.0392(13) 0.0185(10) 0.0317(12) -0.0009(9) 0.0076(10) 0.0021(9)
C33 0.0259(10) 0.0173(9) 0.0220(10) -0.0006(8) 0.0060(8) 0.0014(8)
C34 0.0314(11) 0.0279(11) 0.0243(11) 0.0010(9) 0.0094(9) -0.0010(9)
C35 0.0376(13) 0.0254(11) 0.0277(11) 0.0027(9) 0.0100(10) -0.0009(9)
C36 0.0295(12) 0.0434(14) 0.0277(12) 0.0001(10) 0.0063(9) -0.0046(10)
N2 0.0280(9) 0.0221(9) 0.0245(9) -0.0027(7) 0.0105(8) -0.0021(7)
N3 0.0255(9) 0.0163(8) 0.0217(8) -0.0020(7) 0.0098(7) -0.0027(7)
N10 0.0311(10) 0.0216(9) 0.0260(10) -0.0001(7) 0.0131(8) 0.0001(7)
N11 0.0283(9) 0.0212(9) 0.0255(9) -0.0004(7) 0.0073(7) -0.0010(7)
N25 0.0291(10) 0.0244(10) 0.0346(11) 0.0011(8) 0.0061(8) 0.0030(8)
N34 0.0288(10) 0.0263(10) 0.0241(9) 0.0010(8) 0.0064(8) -0.0018(7)
O4 0.0322(8) 0.0205(7) 0.0307(8) -0.0034(6) 0.0126(7) -0.0073(6)
O9 0.0241(7) 0.0187(7) 0.0191(7) 0.0014(5) 0.0081(6) 0.0003(5)
O34 0.0358(9) 0.0365(9) 0.0253(8) 0.0032(7) 0.0049(7) -0.0042(7)

loop_
_atom_type_symbol
_atom_type_description
_atom_type_scat_dispersion_real
_atom_type_scat_dispersion_imag
_atom_type_scat_source
C C 0.0181 0.0091 'International Tables Vol C Tables 4.2.6.8 and 6.1.1.4'
H H 0.0000 0.0000 'International Tables Vol C Tables 4.2.6.8 and 6.1.1.4'
N N 0.0311 0.0180 'International Tables Vol C Tables 4.2.6.8 and 6.1.1.4'
O O 0.0492 0.0322 'International Tables Vol C Tables 4.2.6.8 and 6.1.1.4'

loop_
_geom_angle_atom_site_label_1
_geom_angle_atom_site_label_2
_geom_angle_atom_site_label_3
_geom_angle_site_symmetry_1
_geom_angle_site_symmetry_3
_geom_angle
_geom_angle_publ_flag
C11 C1 C2 . . 108.85(17) ?
C11 C1 C9 . . 108.90(17) ?
C2 C1 C9 . . 110.55(16) ?
C11 C1 C8 . . 111.83(16) ?
C2 C1 C8 . . 107.95(16) ?
C9 C1 C8 . . 108.76(16) ?
N2 C2 N3 . . 125.53(19) ?
N2 C2 C1 . . 119.71(19) ?
N3 C2 C1 . . 114.63(17) ?
O4 C4 N3 . . 121.14(19) ?
O4 C4 C5 . . 120.22(18) ?
N3 C4 C5 . . 118.64(17) ?
C4 C5 C9 . . 113.46(17) ?
C4 C5 C6 . . 109.41(16) ?
C9 C5 C6 . . 110.87(16) ?
C4 C5 H5 . . 107.6 ?
C9 C5 H5 . . 107.6 ?
C6 C5 H5 . . 107.6 ?
C18 C6 C5 . . 114.69(17) ?
C18 C6 C7 . . 110.33(16) ?
C5 C6 C7 . . 105.86(16) ?
C18 C6 H6 . . 108.6 ?
C5 C6 H6 . . 108.6 ?
C7 C6 H6 . . 108.6 ?
C25 C7 C10 . . 113.04(18) ?
C25 C7 C8 . . 109.31(17) ?
C10 C7 C8 . . 110.95(17) ?
C25 C7 C6 . . 108.74(16) ?
C10 C7 C6 . . 105.03(16) ?
C8 C7 C6 . . 109.64(16) ?
C26 C8 C7 . . 116.18(17) ?
C26 C8 C1 . . 112.08(16) ?
C7 C8 C1 . . 107.58(16) ?
C26 C8 H8 . . 106.8 ?
C7 C8 H8 . . 106.8 ?
C1 C8 H8 . . 106.8 ?
O9 C9 C33 . . 105.95(16) ?
O9 C9 C5 . . 109.93(16) ?
C33 C9 C5 . . 112.84(17) ?
O9 C9 C1 . . 107.35(16) ?
C33 C9 C1 . . 114.04(17) ?
C5 C9 C1 . . 106.61(16) ?
N10 C10 O9 . . 123.02(19) ?
N10 C10 C7 . . 125.6(2) ?
O9 C10 C7 . . 111.38(17) ?
N11 C11 C1 . . 175.8(2) ?
C17 C12 C13 . . 121.3(2) ?
C17 C12 N3 . . 120.32(19) ?
C13 C12 N3 . . 118.38(19) ?
C14 C13 C12 . . 119.2(2) ?
C14 C13 H13 . . 120.4 ?
C12 C13 H13 . . 120.4 ?
C15 C14 C13 . . 120.1(2) ?
C15 C14 H14 . . 119.9 ?
C13 C14 H14 . . 119.9 ?
C14 C15 C16 . . 120.0(2) ?
C14 C15 H15 . . 120.0 ?
C16 C15 H15 . . 120.0 ?
C17 C16 C15 . . 120.2(2) ?
C17 C16 H16 . . 119.9 ?
C15 C16 H16 . . 119.9 ?
C12 C17 C16 . . 119.1(2) ?
C12 C17 H17 . . 120.4 ?
C16 C17 H17 . . 120.4 ?
C23 C18 C19 . . 117.73(19) ?
C23 C18 C6 . . 119.75(19) ?
C19 C18 C6 . . 122.41(18) ?
C20 C19 C18 . . 120.7(2) ?
C20 C19 H19 . . 119.7 ?
C18 C19 H19 . . 119.7 ?
C19 C20 C21 . . 121.7(2) ?
C19 C20 H20 . . 119.2 ?
C21 C20 H20 . . 119.2 ?
C20 C21 C22 . . 117.3(2) ?
C20 C21 C24 . . 120.8(2) ?
C22 C21 C24 . . 121.8(2) ?
C23 C22 C21 . . 121.3(2) ?
C23 C22 H22 . . 119.3 ?
C21 C22 H22 . . 119.3 ?
C22 C23 C18 . . 120.9(2) ?
C22 C23 H23 . . 119.5 ?
C18 C23 H23 . . 119.5 ?
C21 C24 H24A . . 109.5 ?
C21 C24 H24B . . 109.5 ?
H24A C24 H24B . . 109.5 ?
C21 C24 H24C . . 109.5 ?
H24A C24 H24C . . 109.5 ?
H24B C24 H24C . . 109.5 ?
N25 C25 C7 . . 174.4(2) ?
C31 C26 C27 . . 118.15(19) ?
C31 C26 C8 . . 117.91(19) ?
C27 C26 C8 . . 123.83(19) ?
C28 C27 C26 . . 120.4(2) ?
C28 C27 H27 . . 119.8 ?
C26 C27 H27 . . 119.8 ?
C27 C28 C29 . . 121.8(2) ?
C27 C28 H28 . . 119.1 ?
C29 C28 H28 . . 119.1 ?
C30 C29 C28 . . 117.5(2) ?
C30 C29 C32 . . 121.6(2) ?
C28 C29 C32 . . 120.8(2) ?
C29 C30 C31 . . 121.2(2) ?
C29 C30 H30 . . 119.4 ?
C31 C30 H30 . . 119.4 ?
C30 C31 C26 . . 120.9(2) ?
C30 C31 H31 . . 119.6 ?
C26 C31 H31 . . 119.6 ?
C29 C32 H32A . . 109.5 ?
C29 C32 H32B . . 109.5 ?
H32A C32 H32B . . 109.5 ?
C29 C32 H32C . . 109.5 ?
H32A C32 H32C . . 109.5 ?
H32B C32 H32C . . 109.5 ?
C9 C33 H33A . . 109.5 ?
C9 C33 H33B . . 109.5 ?
H33A C33 H33B . . 109.5 ?
C9 C33 H33C . . 109.5 ?
H33A C33 H33C . . 109.5 ?
H33B C33 H33C . . 109.5 ?
O34 C34 N34 . . 125.3(2) ?
O34 C34 H34 . . 117.3 ?
N34 C34 H34 . . 117.3 ?
N34 C35 H35A . . 109.5 ?
N34 C35 H35B . . 109.5 ?
H35A C35 H35B . . 109.5 ?
N34 C35 H35C . . 109.5 ?
H35A C35 H35C . . 109.5 ?
H35B C35 H35C . . 109.5 ?
N34 C36 H36A . . 109.5 ?
N34 C36 H36B . . 109.5 ?
H36A C36 H36B . . 109.5 ?
N34 C36 H36C . . 109.5 ?
H36A C36 H36C . . 109.5 ?
H36B C36 H36C . . 109.5 ?
C2 N2 H2N . . 112.5(17) ?
C4 N3 C2 . . 124.93(17) ?
C4 N3 C12 . . 117.45(17) ?
C2 N3 C12 . . 117.42(17) ?
C10 N10 H10N . . 112.8(17) ?
C34 N34 C35 . . 120.03(19) ?
C34 N34 C36 . . 121.7(2) ?
C35 N34 C36 . . 117.86(19) ?
C10 O9 C9 . . 116.16(15) ?

loop_
_geom_bond_atom_site_label_1
_geom_bond_atom_site_label_2
_geom_bond_site_symmetry_2
_geom_bond_distance
_geom_bond_publ_flag
C1 C11 . 1.475(3) ?
C1 C2 . 1.519(3) ?
C1 C9 . 1.543(3) ?
C1 C8 . 1.591(3) ?
C2 N2 . 1.262(3) ?
C2 N3 . 1.418(3) ?
C4 O4 . 1.216(3) ?
C4 N3 . 1.388(3) ?
C4 C5 . 1.520(3) ?
C5 C9 . 1.532(3) ?
C5 C6 . 1.557(3) ?
C5 H5 . 1.0000 ?
C6 C18 . 1.517(3) ?
C6 C7 . 1.587(3) ?
C6 H6 . 1.0000 ?
C7 C25 . 1.475(3) ?
C7 C10 . 1.507(3) ?
C7 C8 . 1.556(3) ?
C8 C26 . 1.522(3) ?
C8 H8 . 1.0000 ?
C9 O9 . 1.459(2) ?
C9 C33 . 1.512(3) ?
C10 N10 . 1.259(3) ?
C10 O9 . 1.375(2) ?
C11 N11 . 1.149(3) ?
C12 C17 . 1.384(3) ?
C12 C13 . 1.388(3) ?
C12 N3 . 1.449(3) ?
C13 C14 . 1.387(3) ?
C13 H13 . 0.9500 ?
C14 C15 . 1.387(3) ?
C14 H14 . 0.9500 ?
C15 C16 . 1.392(3) ?
C15 H15 . 0.9500 ?
C16 C17 . 1.387(3) ?
C16 H16 . 0.9500 ?
C17 H17 . 0.9500 ?
C18 C23 . 1.395(3) ?
C18 C19 . 1.401(3) ?
C19 C20 . 1.389(3) ?
C19 H19 . 0.9500 ?
C20 C21 . 1.392(3) ?
C20 H20 . 0.9500 ?
C21 C22 . 1.396(3) ?
C21 C24 . 1.504(3) ?
C22 C23 . 1.392(3) ?
C22 H22 . 0.9500 ?
C23 H23 . 0.9500 ?
C24 H24A . 0.9800 ?
C24 H24B . 0.9800 ?
C24 H24C . 0.9800 ?
C25 N25 . 1.143(3) ?
C26 C31 . 1.393(3) ?
C26 C27 . 1.397(3) ?
C27 C28 . 1.387(3) ?
C27 H27 . 0.9500 ?
C28 C29 . 1.393(3) ?
C28 H28 . 0.9500 ?
C29 C30 . 1.391(3) ?
C29 C32 . 1.506(3) ?
C30 C31 . 1.391(3) ?
C30 H30 . 0.9500 ?
C31 H31 . 0.9500 ?
C32 H32A . 0.9800 ?
C32 H32B . 0.9800 ?
C32 H32C . 0.9800 ?
C33 H33A . 0.9800 ?
C33 H33B . 0.9800 ?
C33 H33C . 0.9800 ?
C34 O34 . 1.229(3) ?
C34 N34 . 1.335(3) ?
C34 H34 . 0.9500 ?
C35 N34 . 1.455(3) ?
C35 H35A . 0.9800 ?
C35 H35B . 0.9800 ?
C35 H35C . 0.9800 ?
C36 N34 . 1.456(3) ?
C36 H36A . 0.9800 ?
C36 H36B . 0.9800 ?
C36 H36C . 0.9800 ?
N2 H2N . 0.94(3) ?
N10 H10N . 0.95(3) ?

loop_
_geom_hbond_atom_site_label_D
_geom_hbond_atom_site_label_H
_geom_hbond_atom_site_label_A
_geom_hbond_site_symmetry_A
_geom_hbond_distance_DH
_geom_hbond_distance_HA
_geom_hbond_distance_DA
_geom_hbond_angle_DHA
_geom_hbond_publ_flag
C6 H6 O34 . 1.00 2.44 3.297(3) 143 yes
C8 H8 O34 . 1.00 2.34 3.241(3) 149 yes
C13 H13 O34 . 0.95 2.47 3.373(3) 159 yes
C27 H27 N10 . 0.95 2.56 3.432(3) 152 yes
C30 H30 N11 4_575 0.95 2.61 3.515(3) 160 yes
C33 H33C O4 4_566 0.98 2.48 3.447(3) 170 yes
C35 H35C O34 . 0.98 2.39 2.787(3) 104 no
C24 H24C Cg7 2_646 0.98 2.84 3.715(2) 148 yes

loop_
_geom_torsion_atom_site_label_1
_geom_torsion_atom_site_label_2
_geom_torsion_atom_site_label_3
_geom_torsion_atom_site_label_4
_geom_torsion_site_symmetry_1
_geom_torsion_site_symmetry_2
_geom_torsion_site_symmetry_3
_geom_torsion_site_symmetry_4
_geom_torsion
_geom_torsion_publ_flag
C11 C1 C2 N2 . . . . -21.8(3) ?
C9 C1 C2 N2 . . . . -141.3(2) ?
C8 C1 C2 N2 . . . . 99.8(2) ?
C11 C1 C2 N3 . . . . 162.27(17) ?
C9 C1 C2 N3 . . . . 42.7(2) ?
C8 C1 C2 N3 . . . . -76.1(2) ?
O4 C4 C5 C9 . . . . 161.19(19) ?
N3 C4 C5 C9 . . . . -19.4(3) ?
O4 C4 C5 C6 . . . . -74.4(2) ?
N3 C4 C5 C6 . . . . 105.0(2) ?
C4 C5 C6 C18 . . . . 128.31(18) ?
C9 C5 C6 C18 . . . . -105.81(19) ?
C4 C5 C6 C7 . . . . -109.82(18) ?
C9 C5 C6 C7 . . . . 16.1(2) ?
C18 C6 C7 C25 . . . . -64.0(2) ?
C5 C6 C7 C25 . . . . 171.40(16) ?
C18 C6 C7 C10 . . . . 57.3(2) ?
C5 C6 C7 C10 . . . . -67.34(19) ?
C18 C6 C7 C8 . . . . 176.56(16) ?
C5 C6 C7 C8 . . . . 51.9(2) ?
C25 C7 C8 C26 . . . . 47.0(2) ?
C10 C7 C8 C26 . . . . -78.3(2) ?
C6 C7 C8 C26 . . . . 166.10(16) ?
C25 C7 C8 C1 . . . . 173.51(16) ?
C10 C7 C8 C1 . . . . 48.2(2) ?
C6 C7 C8 C1 . . . . -67.4(2) ?
C11 C1 C8 C26 . . . . 19.3(2) ?
C2 C1 C8 C26 . . . . -100.43(19) ?
C9 C1 C8 C26 . . . . 139.59(17) ?
C11 C1 C8 C7 . . . . -109.61(19) ?
C2 C1 C8 C7 . . . . 130.67(17) ?
C9 C1 C8 C7 . . . . 10.7(2) ?
C4 C5 C9 O9 . . . . 167.19(16) ?
C6 C5 C9 O9 . . . . 43.6(2) ?
C4 C5 C9 C33 . . . . -74.8(2) ?
C6 C5 C9 C33 . . . . 161.62(17) ?
C4 C5 C9 C1 . . . . 51.1(2) ?
C6 C5 C9 C1 . . . . -72.5(2) ?
C11 C1 C9 O9 . . . . 59.6(2) ?
C2 C1 C9 O9 . . . . 179.10(15) ?
C8 C1 C9 O9 . . . . -62.54(19) ?
C11 C1 C9 C33 . . . . -57.5(2) ?
C2 C1 C9 C33 . . . . 62.1(2) ?
C8 C1 C9 C33 . . . . -179.57(16) ?
C11 C1 C9 C5 . . . . 177.32(16) ?
C2 C1 C9 C5 . . . . -63.1(2) ?
C8 C1 C9 C5 . . . . 55.2(2) ?
C25 C7 C10 N10 . . . . -1.0(3) ?
C8 C7 C10 N10 . . . . 122.2(2) ?
C6 C7 C10 N10 . . . . -119.4(2) ?
C25 C7 C10 O9 . . . . 176.72(16) ?
C8 C7 C10 O9 . . . . -60.1(2) ?
C6 C7 C10 O9 . . . . 58.3(2) ?
C17 C12 C13 C14 . . . . 0.8(3) ?
N3 C12 C13 C14 . . . . 179.8(2) ?
C12 C13 C14 C15 . . . . -0.5(3) ?
C13 C14 C15 C16 . . . . 0.2(4) ?
C14 C15 C16 C17 . . . . -0.2(3) ?
C13 C12 C17 C16 . . . . -0.7(3) ?
N3 C12 C17 C16 . . . . -179.82(19) ?
C15 C16 C17 C12 . . . . 0.4(3) ?
C5 C6 C18 C23 . . . . -156.70(18) ?
C7 C6 C18 C23 . . . . 83.9(2) ?
C5 C6 C18 C19 . . . . 27.2(3) ?
C7 C6 C18 C19 . . . . -92.2(2) ?
C23 C18 C19 C20 . . . . -3.6(3) ?
C6 C18 C19 C20 . . . . 172.57(19) ?
C18 C19 C20 C21 . . . . -1.2(3) ?
C19 C20 C21 C22 . . . . 5.1(3) ?
C19 C20 C21 C24 . . . . -172.4(2) ?
C20 C21 C22 C23 . . . . -4.2(3) ?
C24 C21 C22 C23 . . . . 173.3(2) ?
C21 C22 C23 C18 . . . . -0.5(3) ?
C19 C18 C23 C22 . . . . 4.4(3) ?
C6 C18 C23 C22 . . . . -171.82(19) ?
C7 C8 C26 C31 . . . . -148.55(19) ?
C1 C8 C26 C31 . . . . 87.2(2) ?
C7 C8 C26 C27 . . . . 35.4(3) ?
C1 C8 C26 C27 . . . . -88.9(2) ?
C31 C26 C27 C28 . . . . -0.3(3) ?
C8 C26 C27 C28 . . . . 175.78(19) ?
C26 C27 C28 C29 . . . . -1.0(3) ?
C27 C28 C29 C30 . . . . 1.4(3) ?
C27 C28 C29 C32 . . . . -177.4(2) ?
C28 C29 C30 C31 . . . . -0.6(3) ?
C32 C29 C30 C31 . . . . 178.2(2) ?
C29 C30 C31 C26 . . . . -0.7(3) ?
C27 C26 C31 C30 . . . . 1.1(3) ?
C8 C26 C31 C30 . . . . -175.21(19) ?
O4 C4 N3 C2 . . . . 175.69(19) ?
C5 C4 N3 C2 . . . . -3.7(3) ?
O4 C4 N3 C12 . . . . 1.0(3) ?
C5 C4 N3 C12 . . . . -178.45(17) ?
N2 C2 N3 C4 . . . . 175.9(2) ?
C1 C2 N3 C4 . . . . -8.5(3) ?
N2 C2 N3 C12 . . . . -9.4(3) ?
C1 C2 N3 C12 . . . . 166.25(17) ?
C17 C12 N3 C4 . . . . -98.1(2) ?
C13 C12 N3 C4 . . . . 82.8(2) ?
C17 C12 N3 C2 . . . . 86.7(2) ?
C13 C12 N3 C2 . . . . -92.4(2) ?
O34 C34 N34 C35 . . . . 5.8(4) ?
O34 C34 N34 C36 . . . . 178.1(2) ?
N10 C10 O9 C9 . . . . -177.47(19) ?
C7 C10 O9 C9 . . . . 4.7(2) ?
C33 C9 O9 C10 . . . . 178.80(16) ?
C5 C9 O9 C10 . . . . -59.0(2) ?
C1 C9 O9 C10 . . . . 56.6(2) ?
